data_1544483
loop_
_publ_author_name
'Chen, Dengfeng'
'Feng, Qingyuan'
'Yang, Yunqin'
'Cai, Xu-Min'
'Wang, Fei'
'Huang, Shenlin'

_publ_section_title
;
 Metal-free O-H/C-H difunctionalization of phenols by
 o-hydroxyarylsulfonium salts in water.
;
_journal_issue 2
_journal_name_full 'Chemical science'
_journal_page_first 1601
_journal_page_last 1606
_journal_paper_doi 10.1039/c6sc04504a
_journal_volume 8
_journal_year 2017
_chemical_formula_sum 'C11 H8.5 F1.5 O2 S'
_chemical_formula_weight 233.24
_space_group_crystal_system monoclinic
_space_group_IT_number 14
_space_group_name_Hall '-P 2ybc'
_space_group_name_H-M_alt 'P 1 21/c 1'
_atom_sites_solution_hydrogens geom
_audit_creation_method SHELXL-2014/7
_audit_update_record
;
2016-09-04 deposited with the CCDC.
2016-11-04 downloaded from the CCDC.
;
_cell_angle_alpha 90
_cell_angle_beta 91.386(4)
_cell_angle_gamma 90
_cell_formula_units_Z 8
_cell_length_a 6.0792(9)
_cell_length_b 14.673(2)
_cell_length_c 23.976(4)
_cell_measurement_reflns_used 8190
_cell_measurement_temperature 296(2)
_cell_measurement_theta_max 24.71
_cell_measurement_theta_min 2.78
_cell_volume 2138.0(6)
_computing_cell_refinement 'Bruker SAINT'
_computing_data_collection 'Bruker APEX2'
_computing_data_reduction 'Bruker SAINT'
_computing_molecular_graphics 'Bruker SHELXTL'
_computing_publication_material 'Bruker SHELXTL'
_computing_structure_refinement 'SHELXL-2014 (Sheldrick 2014)'
_computing_structure_solution 'SHELXS-97 (Sheldrick 2008)'
_diffrn_ambient_temperature 296(2)
_diffrn_measured_fraction_theta_full 0.998
_diffrn_measured_fraction_theta_max 0.998
_diffrn_measurement_device_type 'Bruker D8 VENTURE PHOTON 100'
_diffrn_measurement_method '\f and \w scans'
_diffrn_radiation_type MoK\a
_diffrn_radiation_wavelength 0.71076
_diffrn_reflns_av_R_equivalents 0.0527
_diffrn_reflns_av_unetI/netI 0.0339
_diffrn_reflns_Laue_measured_fraction_full 0.998
_diffrn_reflns_Laue_measured_fraction_max 0.998
_diffrn_reflns_limit_h_max 7
_diffrn_reflns_limit_h_min -6
_diffrn_reflns_limit_k_max 17
_diffrn_reflns_limit_k_min -17
_diffrn_reflns_limit_l_max 28
_diffrn_reflns_limit_l_min -28
_diffrn_reflns_number 31921
_diffrn_reflns_point_group_measured_fraction_full 0.998
_diffrn_reflns_point_group_measured_fraction_max 0.998
_diffrn_reflns_theta_full 25.000
_diffrn_reflns_theta_max 25.000
_diffrn_reflns_theta_min 2.776
_exptl_absorpt_coefficient_mu 0.302
_exptl_absorpt_correction_type none
_exptl_crystal_colour colorless
_exptl_crystal_density_diffrn 1.449
_exptl_crystal_description block
_exptl_crystal_F_000 960
_exptl_crystal_size_max 0.080
_exptl_crystal_size_mid 0.060
_exptl_crystal_size_min 0.050
_refine_diff_density_max 0.744
_refine_diff_density_min -0.322
_refine_diff_density_rms 0.048
_refine_ls_extinction_method none
_refine_ls_goodness_of_fit_ref 1.043
_refine_ls_hydrogen_treatment constr
_refine_ls_matrix_type full
_refine_ls_number_parameters 336
_refine_ls_number_reflns 3763
_refine_ls_number_restraints 37
_refine_ls_restrained_S_all 1.100
_refine_ls_R_factor_all 0.0992
_refine_ls_R_factor_gt 0.0640
_refine_ls_shift/su_max 0.000
_refine_ls_shift/su_mean 0.000
_refine_ls_structure_factor_coef Fsqd
_refine_ls_weighting_details 'w=1/[\s^2^(Fo^2^)+(0.0596P)^2^+2.3315P] where P=(Fo^2^+2Fc^2^)/3'
_refine_ls_weighting_scheme calc
_refine_ls_wR_factor_gt 0.1398
_refine_ls_wR_factor_ref 0.1567
_reflns_Friedel_coverage 0.000
_reflns_number_gt 2648
_reflns_number_total 3763
_reflns_threshold_expression 'I > 2\s(I)'
_cod_data_source_file c6sc04504a2.cif
_cod_data_source_block 1
_cod_depositor_comments
;Adding full bibliography for 1544481--1544483.cif.

 Adding full bibliography for 1544481--1544483.cif.
;
_cod_original_formula_sum 'C11 H8.50 F1.50 O2 S'
_cod_database_code 1544483
_shelx_shelxl_version_number 2014/7
_shelx_space_group_comment
;
The symmetry employed for this shelxl refinement is uniquely defined
by the following loop, which should always be used as a source of
symmetry information in preference to the above space-group names.
They are only intended as comments.
;
_shelx_estimated_absorpt_t_min 0.976
_shelx_estimated_absorpt_t_max 0.985

loop_
_space_group_symop_id
_space_group_symop_operation_xyz
1 'x, y, z'
2 '-x, y+1/2, -z+1/2'
3 '-x, -y, -z'
4 'x, -y-1/2, z-1/2'

loop_
_atom_site_label
_atom_site_type_symbol
_atom_site_fract_x
_atom_site_fract_y
_atom_site_fract_z
_atom_site_U_iso_or_equiv
_atom_site_adp_type
_atom_site_occupancy
_atom_site_site_symmetry_order
_atom_site_calc_flag
_atom_site_refinement_flags_posn
_atom_site_refinement_flags_adp
_atom_site_refinement_flags_occupancy
_atom_site_disorder_assembly
_atom_site_disorder_group
S1 S 0.00134(15) 0.17499(6) 0.36391(4) 0.0518(3) Uani 1 1 d . . . . .
O1 O 0.3854(5) 0.21147(18) 0.43714(11) 0.0659(7) Uani 1 1 d . . . . .
H1 H 0.4846 0.2225 0.4599 0.099 Uiso 1 1 calc R U . . .
C1 C 0.2335(6) 0.1473(2) 0.32381(13) 0.0475(8) Uani 1 1 d . . . . .
C2 C 0.3580(5) 0.0719(2) 0.33276(13) 0.0467(8) Uani 1 1 d . . . . .
H2 H 0.3265 0.0326 0.3619 0.056 Uiso 1 1 calc R U . . .
C3 C 0.5356(6) 0.0534(2) 0.29771(13) 0.0484(9) Uani 1 1 d . . . . .
C4 C 0.6715(6) -0.0230(3) 0.30634(16) 0.0597(10) Uani 1 1 d . . . . .
H4 H 0.6400 -0.0645 0.3343 0.072 Uiso 1 1 calc R U . . .
C5 C 0.8491(7) -0.0365(3) 0.27392(19) 0.0736(12) Uani 1 1 d . . . . .
H5 H 0.9399 -0.0866 0.2804 0.088 Uiso 1 1 calc R U . . .
C6 C 0.8964(7) 0.0239(4) 0.23111(19) 0.0782(13) Uani 1 1 d . . . . .
H6 H 1.0179 0.0134 0.2091 0.094 Uiso 1 1 calc R U . . .
C7 C 0.7683(7) 0.0973(3) 0.22112(16) 0.0725(13) Uani 1 1 d . . . . .
H7 H 0.8022 0.1369 0.1923 0.087 Uiso 1 1 calc R U . . .
C8 C 0.5821(6) 0.1149(3) 0.25414(14) 0.0557(10) Uani 1 1 d . . . . .
C9 C 0.4458(7) 0.1913(3) 0.24576(15) 0.0641(11) Uani 1 1 d . . . . .
H9 H 0.4737 0.2312 0.2166 0.077 Uiso 1 1 calc R U . . .
C10 C 0.2744(7) 0.2077(3) 0.27944(15) 0.0624(10) Uani 1 1 d . . . . .
H10 H 0.1846 0.2582 0.2734 0.075 Uiso 1 1 calc R U . . .
C11 C -0.0123(7) 0.0924(3) 0.41842(17) 0.0690(11) Uani 1 1 d . . . . .
H11A H 0.1270 0.0894 0.4380 0.104 Uiso 1 1 calc R U . . .
H11B H -0.0466 0.0338 0.4027 0.104 Uiso 1 1 calc R U . . .
H11C H -0.1247 0.1095 0.4438 0.104 Uiso 1 1 calc R U . . .
C12 C 0.0714(5) 0.2789(2) 0.39654(13) 0.0436(8) Uani 1 1 d . . . . .
C13 C -0.0703(6) 0.3545(2) 0.38680(13) 0.0461(8) Uani 1 1 d . . . . .
C14 C -0.2619(6) 0.3522(3) 0.35210(15) 0.0577(10) Uani 1 1 d . . . . .
H14 H -0.2999 0.2987 0.3334 0.069 Uiso 1 1 calc R U . . .
C15 C -0.3914(7) 0.4275(3) 0.34573(18) 0.0721(12) Uani 1 1 d . . . . .
H15 H -0.5162 0.4247 0.3226 0.087 Uiso 1 1 calc R U . . .
C16 C -0.3397(8) 0.5081(3) 0.37324(19) 0.0758(13) Uani 1 1 d . . . . .
H16 H -0.4310 0.5586 0.3691 0.091 Uiso 1 1 calc R U . . .
C17 C -0.1570(8) 0.5130(3) 0.40597(16) 0.0672(12) Uani 1 1 d . . . . .
H17 H -0.1230 0.5676 0.4239 0.081 Uiso 1 1 calc R U . . .
C18 C -0.0157(6) 0.4374(2) 0.41376(13) 0.0499(9) Uani 1 1 d . . . . .
C19 C 0.1751(7) 0.4413(3) 0.44806(15) 0.0603(10) Uani 1 1 d . . . . .
H19 H 0.2114 0.4960 0.4656 0.072 Uiso 1 1 calc R U . . .
C20 C 0.3067(6) 0.3688(3) 0.45641(15) 0.0590(10) Uani 1 1 d . . . . .
H20 H 0.4312 0.3740 0.4795 0.071 Uiso 1 1 calc R U . . .
C21 C 0.2575(6) 0.2853(2) 0.43058(14) 0.0503(9) Uani 1 1 d . . . . .
S S 0.70691(18) 0.21442(11) 0.57255(5) 0.0841(4) Uani 1 1 d . . . . .
O2 O 0.6620(15) 0.1848(5) 0.5222(4) 0.081(2) Uani 0.5 1 d . . P A 1
O3 O 0.6843(14) 0.3214(5) 0.5794(4) 0.106(3) Uani 0.5 1 d . U P A 1
O4 O 0.6135(19) 0.2596(13) 0.6077(5) 0.154(4) Uani 0.5 1 d . U P A 1
C22 C 0.9979(7) 0.2051(3) 0.58461(19) 0.0647(11) Uani 1 1 d . . . . .
F1 F 1.0695(9) 0.2420(6) 0.6325(3) 0.0848(18) Uani 0.5 1 d . . P B 1
F2 F 1.1087(10) 0.2541(5) 0.5461(3) 0.089(2) Uani 0.5 1 d . . P B 1
F3 F 1.0608(15) 0.1241(4) 0.5806(5) 0.099(3) Uani 0.5 1 d . U P B 1
F4 F 1.0309(16) 0.1719(10) 0.6350(4) 0.161(4) Uani 0.5 1 d . U P B 2
F5 F 1.0833(19) 0.2732(7) 0.5837(7) 0.167(4) Uani 0.5 1 d . U P B 2
F6 F 1.0945(18) 0.1465(9) 0.5537(4) 0.139(4) Uani 0.5 1 d . U P B 2
O6 O 0.6421(16) 0.1113(8) 0.5734(6) 0.175(5) Uani 0.5 1 d . . P A 2
O5 O 0.6253(16) 0.1754(10) 0.6213(4) 0.135(4) Uani 0.5 1 d . . P A 2
O7 O 0.7031(17) 0.2368(6) 0.5133(4) 0.097(3) Uani 0.5 1 d . . P A 2

loop_
_atom_site_aniso_label
_atom_site_aniso_U_11
_atom_site_aniso_U_22
_atom_site_aniso_U_33
_atom_site_aniso_U_23
_atom_site_aniso_U_13
_atom_site_aniso_U_12
S1 0.0553(6) 0.0454(5) 0.0546(6) -0.0081(4) -0.0028(4) -0.0024(4)
O1 0.0658(17) 0.0696(17) 0.0613(17) -0.0141(13) -0.0197(13) 0.0160(14)
C1 0.061(2) 0.0424(19) 0.0391(18) -0.0087(15) -0.0020(16) -0.0046(17)
C2 0.057(2) 0.045(2) 0.0377(18) -0.0006(15) -0.0014(16) -0.0073(17)
C3 0.054(2) 0.054(2) 0.0367(18) -0.0103(16) -0.0013(16) -0.0092(18)
C4 0.060(2) 0.065(3) 0.054(2) -0.0058(19) 0.0026(19) 0.000(2)
C5 0.063(3) 0.088(3) 0.071(3) -0.024(2) 0.005(2) 0.003(2)
C6 0.060(3) 0.110(4) 0.065(3) -0.028(3) 0.014(2) -0.010(3)
C7 0.073(3) 0.103(4) 0.043(2) -0.012(2) 0.013(2) -0.031(3)
C8 0.064(2) 0.063(2) 0.039(2) -0.0071(17) -0.0014(18) -0.017(2)
C9 0.086(3) 0.063(3) 0.043(2) 0.0089(18) 0.001(2) -0.019(2)
C10 0.085(3) 0.051(2) 0.051(2) 0.0032(18) -0.007(2) -0.003(2)
C11 0.084(3) 0.053(2) 0.071(3) 0.000(2) 0.021(2) -0.005(2)
C12 0.0476(19) 0.0439(19) 0.0393(17) -0.0062(15) 0.0004(15) -0.0023(16)
C13 0.053(2) 0.047(2) 0.0392(18) 0.0033(15) 0.0131(16) 0.0006(16)
C14 0.052(2) 0.065(2) 0.056(2) 0.0036(19) 0.0020(18) 0.0059(19)
C15 0.064(3) 0.086(3) 0.067(3) 0.018(2) 0.007(2) 0.022(2)
C16 0.093(3) 0.073(3) 0.063(3) 0.017(2) 0.019(3) 0.035(3)
C17 0.108(4) 0.044(2) 0.050(2) 0.0042(18) 0.025(2) 0.012(2)
C18 0.069(2) 0.044(2) 0.0376(18) 0.0006(15) 0.0137(17) 0.0017(18)
C19 0.086(3) 0.047(2) 0.049(2) -0.0129(17) 0.014(2) -0.012(2)
C20 0.064(2) 0.066(3) 0.047(2) -0.0143(19) -0.0045(18) -0.011(2)
C21 0.053(2) 0.050(2) 0.048(2) -0.0055(16) 0.0032(17) 0.0027(18)
S 0.0516(6) 0.1375(12) 0.0629(7) -0.0003(8) -0.0037(5) 0.0084(7)
O2 0.085(5) 0.087(6) 0.070(5) -0.032(5) -0.029(4) 0.012(5)
O3 0.093(5) 0.067(4) 0.159(8) -0.056(5) -0.019(5) 0.042(4)
O4 0.108(7) 0.227(12) 0.128(9) -0.071(9) 0.019(6) 0.047(9)
C22 0.071(3) 0.052(3) 0.070(3) 0.003(2) -0.007(2) 0.000(2)
F1 0.071(3) 0.116(5) 0.066(4) -0.033(4) -0.020(3) -0.012(4)
F2 0.070(3) 0.109(5) 0.089(4) 0.025(4) 0.043(3) -0.010(3)
F3 0.108(5) 0.038(3) 0.149(7) 0.002(4) -0.039(5) 0.024(3)
F4 0.147(6) 0.218(8) 0.114(6) 0.046(7) -0.043(5) 0.030(6)
F5 0.150(7) 0.121(6) 0.227(9) 0.017(7) -0.057(7) -0.054(5)
F6 0.096(5) 0.179(9) 0.142(7) -0.023(6) 0.024(5) 0.041(6)
O6 0.129(7) 0.150(9) 0.242(13) 0.088(9) -0.048(8) -0.090(7)
O5 0.110(7) 0.207(11) 0.090(6) 0.005(7) 0.029(5) -0.096(8)
O7 0.090(6) 0.110(7) 0.090(5) 0.034(6) -0.034(4) -0.004(6)

loop_
_atom_type_symbol
_atom_type_description
_atom_type_scat_dispersion_real
_atom_type_scat_dispersion_imag
_atom_type_scat_source
C C 0.0033 0.0016 'International Tables Vol C Tables 4.2.6.8 and 6.1.1.4'
H H 0.0000 0.0000 'International Tables Vol C Tables 4.2.6.8 and 6.1.1.4'
O O 0.0106 0.0060 'International Tables Vol C Tables 4.2.6.8 and 6.1.1.4'
S S 0.1246 0.1234 'International Tables Vol C Tables 4.2.6.8 and 6.1.1.4'
F F 0.0171 0.0103 'International Tables Vol C Tables 4.2.6.8 and 6.1.1.4'

loop_
_geom_angle_atom_site_label_1
_geom_angle_atom_site_label_2
_geom_angle_atom_site_label_3
_geom_angle
C12 S1 C1 104.61(16)
C12 S1 C11 106.12(17)
C1 S1 C11 107.01(18)
C21 O1 H1 109.5
C2 C1 C10 121.6(3)
C2 C1 S1 123.4(3)
C10 C1 S1 114.9(3)
C1 C2 C3 119.8(3)
C1 C2 H2 120.1
C3 C2 H2 120.1
C4 C3 C2 121.5(3)
C4 C3 C8 119.4(3)
C2 C3 C8 119.1(3)
C5 C4 C3 120.3(4)
C5 C4 H4 119.9
C3 C4 H4 119.9
C4 C5 C6 120.7(4)
C4 C5 H5 119.7
C6 C5 H5 119.7
C7 C6 C5 120.8(4)
C7 C6 H6 119.6
C5 C6 H6 119.6
C6 C7 C8 120.7(4)
C6 C7 H7 119.6
C8 C7 H7 119.6
C9 C8 C3 119.1(3)
C9 C8 C7 122.7(4)
C3 C8 C7 118.1(4)
C10 C9 C8 121.1(3)
C10 C9 H9 119.5
C8 C9 H9 119.5
C9 C10 C1 119.3(4)
C9 C10 H10 120.4
C1 C10 H10 120.4
S1 C11 H11A 109.5
S1 C11 H11B 109.5
H11A C11 H11B 109.5
S1 C11 H11C 109.5
H11A C11 H11C 109.5
H11B C11 H11C 109.5
C21 C12 C13 121.9(3)
C21 C12 S1 120.4(3)
C13 C12 S1 117.6(2)
C18 C13 C14 118.0(3)
C18 C13 C12 117.5(3)
C14 C13 C12 124.5(3)
C15 C14 C13 120.8(4)
C15 C14 H14 119.6
C13 C14 H14 119.6
C14 C15 C16 120.9(4)
C14 C15 H15 119.5
C16 C15 H15 119.5
C17 C16 C15 119.8(4)
C17 C16 H16 120.1
C15 C16 H16 120.1
C16 C17 C18 121.7(4)
C16 C17 H17 119.2
C18 C17 H17 119.2
C19 C18 C17 122.4(4)
C19 C18 C13 118.9(3)
C17 C18 C13 118.7(4)
C20 C19 C18 122.3(3)
C20 C19 H19 118.8
C18 C19 H19 118.8
C19 C20 C21 120.4(4)
C19 C20 H20 119.8
C21 C20 H20 119.8
O1 C21 C12 118.6(3)
O1 C21 C20 122.5(3)
C12 C21 C20 118.9(3)
O4 S O2 136.7(7)
O5 S O7 155.0(5)
O5 S O6 60.0(6)
O7 S O6 103.4(7)
O4 S O3 49.3(8)
O2 S O3 114.2(5)
O4 S C22 113.8(6)
O2 S C22 107.9(4)
O5 S C22 101.7(5)
O7 S C22 99.6(4)
O6 S C22 99.9(4)
O3 S C22 98.4(3)
O4 O3 S 49.6(5)
O3 O4 S 81.0(9)
F5 C22 F6 111.4(10)
F5 C22 F4 106.7(9)
F6 C22 F4 102.8(8)
F3 C22 F1 110.9(6)
F3 C22 F2 107.0(7)
F1 C22 F2 102.3(6)
F5 C22 S 112.5(7)
F3 C22 S 111.3(5)
F6 C22 S 114.9(6)
F4 C22 S 107.8(5)
F1 C22 S 114.1(4)
F2 C22 S 110.6(4)
O5 O6 S 54.6(5)
S O5 O6 65.4(5)

loop_
_geom_bond_atom_site_label_1
_geom_bond_atom_site_label_2
_geom_bond_distance
S1 C12 1.762(3)
S1 C1 1.774(4)
S1 C11 1.786(4)
O1 C21 1.341(4)
O1 H1 0.8200
C1 C2 1.354(5)
C1 C10 1.412(5)
C2 C3 1.411(5)
C2 H2 0.9300
C3 C4 1.404(5)
C3 C8 1.415(5)
C4 C5 1.360(5)
C4 H4 0.9300
C5 C6 1.391(6)
C5 H5 0.9300
C6 C7 1.348(6)
C6 H6 0.9300
C7 C8 1.421(5)
C7 H7 0.9300
C8 C9 1.405(5)
C9 C10 1.355(6)
C9 H9 0.9300
C10 H10 0.9300
C11 H11A 0.9600
C11 H11B 0.9600
C11 H11C 0.9600
C12 C21 1.382(5)
C12 C13 1.419(5)
C13 C18 1.414(5)
C13 C14 1.415(5)
C14 C15 1.362(5)
C14 H14 0.9300
C15 C16 1.386(6)
C15 H15 0.9300
C16 C17 1.346(6)
C16 H16 0.9300
C17 C18 1.413(5)
C17 H17 0.9300
C18 C19 1.407(5)
C19 C20 1.343(5)
C19 H19 0.9300
C20 C21 1.402(5)
C20 H20 0.9300
S O4 1.223(9)
S O2 1.305(8)
S O5 1.403(8)
S O7 1.458(9)
S O6 1.564(10)
S O3 1.585(7)
S C22 1.791(5)
O3 O4 1.217(16)
C22 F5 1.127(9)
C22 F3 1.252(9)
C22 F6 1.287(11)
C22 F4 1.313(9)
C22 F1 1.334(7)
C22 F2 1.362(7)
O6 O5 1.490(15)

loop_
_geom_torsion_atom_site_label_1
_geom_torsion_atom_site_label_2
_geom_torsion_atom_site_label_3
_geom_torsion_atom_site_label_4
_geom_torsion
C12 S1 C1 C2 117.2(3)
C11 S1 C1 C2 4.9(3)
C12 S1 C1 C10 -65.7(3)
C11 S1 C1 C10 -178.1(3)
C10 C1 C2 C3 1.0(5)
S1 C1 C2 C3 177.9(2)
C1 C2 C3 C4 178.6(3)
C1 C2 C3 C8 0.9(5)
C2 C3 C4 C5 -176.2(3)
C8 C3 C4 C5 1.5(5)
C3 C4 C5 C6 -1.3(6)
C4 C5 C6 C7 0.5(6)
C5 C6 C7 C8 0.1(6)
C4 C3 C8 C9 -179.9(3)
C2 C3 C8 C9 -2.1(5)
C4 C3 C8 C7 -0.9(5)
C2 C3 C8 C7 176.9(3)
C6 C7 C8 C9 179.1(4)
C6 C7 C8 C3 0.1(5)
C3 C8 C9 C10 1.5(5)
C7 C8 C9 C10 -177.5(4)
C8 C9 C10 C1 0.4(6)
C2 C1 C10 C9 -1.7(5)
S1 C1 C10 C9 -178.8(3)
C1 S1 C12 C21 -58.0(3)
C11 S1 C12 C21 55.0(3)
C1 S1 C12 C13 122.5(3)
C11 S1 C12 C13 -124.6(3)
C21 C12 C13 C18 -0.6(5)
S1 C12 C13 C18 179.0(2)
C21 C12 C13 C14 179.5(3)
S1 C12 C13 C14 -0.9(4)
C18 C13 C14 C15 -1.1(5)
C12 C13 C14 C15 178.8(3)
C13 C14 C15 C16 -0.3(6)
C14 C15 C16 C17 1.2(6)
C15 C16 C17 C18 -0.7(6)
C16 C17 C18 C19 -179.6(4)
C16 C17 C18 C13 -0.7(5)
C14 C13 C18 C19 -179.5(3)
C12 C13 C18 C19 0.6(5)
C14 C13 C18 C17 1.6(5)
C12 C13 C18 C17 -178.3(3)
C17 C18 C19 C20 178.5(3)
C13 C18 C19 C20 -0.4(5)
C18 C19 C20 C21 0.2(6)
C13 C12 C21 O1 -179.0(3)
S1 C12 C21 O1 1.5(5)
C13 C12 C21 C20 0.3(5)
S1 C12 C21 C20 -179.2(3)
C19 C20 C21 O1 179.2(3)
C19 C20 C21 C12 -0.1(5)
O2 S O3 O4 131.7(9)
C22 S O3 O4 -114.2(8)
O2 S O4 O3 -82.9(14)
C22 S O4 O3 80.4(8)
O5 S C22 F5 -121.6(12)
O7 S C22 F5 71.7(11)
O6 S C22 F5 177.3(12)
O4 S C22 F3 131.8(12)
O2 S C22 F3 -60.2(8)
O3 S C22 F3 -179.1(7)
O5 S C22 F6 109.6(9)
O7 S C22 F6 -57.1(8)
O6 S C22 F6 48.4(9)
O5 S C22 F4 -4.3(10)
O7 S C22 F4 -171.0(8)
O6 S C22 F4 -65.4(9)
O4 S C22 F1 5.4(12)
O2 S C22 F1 173.3(7)
O3 S C22 F1 54.5(7)
O4 S C22 F2 -109.4(11)
O2 S C22 F2 58.6(6)
O3 S C22 F2 -60.3(6)
O7 S O6 O5 -159.7(7)
C22 S O6 O5 97.8(6)
O7 S O5 O6 53(2)
C22 S O5 O6 -94.8(5)
